data_7239787
loop_
_publ_author_name
'F\"oller, Jelena'
'Friese, Daniel H.'
'Riese, Stefan'
'Kaminski, Jeremy M.'
'Metz, Simon'
'Schmidt, David'
'W\"urthner, Frank'
'Lambert, Christoph'
'Marian, Christel M.'

_publ_section_title
;
 On the photophysical properties of Ir<sup>III</sup>, Pt<sup>II</sup>, and
 Pd<sup>II</sup> (phenylpyrazole) (phenyldipyrrin) complexes.
;
_journal_issue 6
_journal_name_full 'Physical chemistry chemical physics : PCCP'
_journal_page_first 3217
_journal_page_last 3233
_journal_paper_doi 10.1039/c9cp05603c
_journal_volume 22
_journal_year 2020
_chemical_formula_moiety 'C24 H18 N4 Pd, C H2 Cl2'
_chemical_formula_sum 'C25 H20 Cl2 N4 Pd'
_chemical_formula_weight 553.75
_space_group_crystal_system monoclinic
_space_group_IT_number 14
_space_group_name_Hall '-P 2ybc'
_space_group_name_H-M_alt 'P 1 21/c 1'
_atom_sites_solution_hydrogens geom
_audit_creation_method SHELXL-2014/7
_audit_update_record
;
2019-10-09 deposited with the CCDC.	2020-01-20 downloaded from the CCDC.
;
_cell_angle_alpha 90
_cell_angle_beta 108.9400(10)
_cell_angle_gamma 90
_cell_formula_units_Z 4
_cell_length_a 12.6868(4)
_cell_length_b 18.9392(6)
_cell_length_c 9.8058(3)
_cell_measurement_reflns_used 9973
_cell_measurement_temperature 100(2)
_cell_measurement_theta_max 72.23
_cell_measurement_theta_min 4.36
_cell_volume 2228.55(12)
_computing_cell_refinement 'Bruker SAINT'
_computing_data_collection 'Bruker APEX3'
_computing_data_reduction 'Bruker SAINT'
_computing_molecular_graphics 'Bruker SHELXTL'
_computing_publication_material 'Bruker SHELXTL'
_computing_structure_refinement 'SHELXL-2014/7 (Sheldrick, 2014)'
_computing_structure_solution 'SHELXS-97 (Sheldrick 2008)'
_diffrn_ambient_temperature 100(2)
_diffrn_measured_fraction_theta_full 1.000
_diffrn_measured_fraction_theta_max 0.999
_diffrn_measurement_device_type Bruker-Kappa-D8Quest_Photon100
_diffrn_measurement_method omega_and_phi_scan
_diffrn_radiation_type CuK\a
_diffrn_radiation_wavelength 1.54178
_diffrn_reflns_av_R_equivalents 0.0427
_diffrn_reflns_av_unetI/netI 0.0182
_diffrn_reflns_Laue_measured_fraction_full 1.000
_diffrn_reflns_Laue_measured_fraction_max 0.999
_diffrn_reflns_limit_h_max 15
_diffrn_reflns_limit_h_min -15
_diffrn_reflns_limit_k_max 23
_diffrn_reflns_limit_k_min -21
_diffrn_reflns_limit_l_max 12
_diffrn_reflns_limit_l_min -12
_diffrn_reflns_number 53886
_diffrn_reflns_point_group_measured_fraction_full 1.000
_diffrn_reflns_point_group_measured_fraction_max 0.999
_diffrn_reflns_theta_full 67.679
_diffrn_reflns_theta_max 72.222
_diffrn_reflns_theta_min 3.683
_diffrn_source Cu/K(alpha)_ImuS_Microsource
_exptl_absorpt_coefficient_mu 9.088
_exptl_absorpt_correction_T_max 0.5604
_exptl_absorpt_correction_T_min 0.0433
_exptl_absorpt_correction_type numerical
_exptl_absorpt_process_details Bruker-SADABS
_exptl_crystal_colour orange
_exptl_crystal_density_diffrn 1.650
_exptl_crystal_description block
_exptl_crystal_F_000 1112
_exptl_crystal_size_max 0.923
_exptl_crystal_size_mid 0.384
_exptl_crystal_size_min 0.138
_refine_diff_density_max 0.710
_refine_diff_density_min -2.368
_refine_diff_density_rms 0.135
_refine_ls_extinction_method none
_refine_ls_goodness_of_fit_ref 1.117
_refine_ls_hydrogen_treatment constr
_refine_ls_matrix_type full
_refine_ls_number_parameters 289
_refine_ls_number_reflns 4402
_refine_ls_number_restraints 0
_refine_ls_restrained_S_all 1.117
_refine_ls_R_factor_all 0.0348
_refine_ls_R_factor_gt 0.0345
_refine_ls_shift/su_max 0.001
_refine_ls_shift/su_mean 0.000
_refine_ls_structure_factor_coef Fsqd
_refine_ls_weighting_details 'w=1/[\s^2^(Fo^2^)+(0.0564P)^2^+4.4954P] where P=(Fo^2^+2Fc^2^)/3'
_refine_ls_weighting_scheme calc
_refine_ls_wR_factor_gt 0.0932
_refine_ls_wR_factor_ref 0.0935
_reflns_Friedel_coverage 0.000
_reflns_number_gt 4354
_reflns_number_total 4402
_reflns_threshold_expression 'I > 2\s(I)'
_cod_data_source_file c9cp05603c2.cif
_cod_data_source_block 547_S79_K2
_cod_depositor_comments 'Adding full bibliography for 7239786--7239787.cif.'
_cod_original_sg_symbol_H-M 'P 21/c'
_cod_database_code 7239787
_shelx_shelxl_version_number 2014/7
_shelx_space_group_comment
;
The symmetry employed for this shelxl refinement is uniquely defined
by the following loop, which should always be used as a source of
symmetry information in preference to the above space-group names.
They are only intended as comments.
;
_shelx_estimated_absorpt_t_min 0.044
_shelx_estimated_absorpt_t_max 0.367

loop_
_space_group_symop_operation_xyz
'x, y, z'
'-x, y+1/2, -z+1/2'
'-x, -y, -z'
'x, -y-1/2, z-1/2'

loop_
_atom_site_label
_atom_site_type_symbol
_atom_site_fract_x
_atom_site_fract_y
_atom_site_fract_z
_atom_site_U_iso_or_equiv
_atom_site_adp_type
_atom_site_occupancy
_atom_site_site_symmetry_order
_atom_site_calc_flag
_atom_site_refinement_flags_posn
_atom_site_refinement_flags_adp
Pd1 Pd 0.36719(2) 0.41144(2) 0.31264(2) 0.00772(9) Uani 1 1 d . .
Cl1 Cl 0.79586(11) 0.31246(6) 0.36298(13) 0.0488(3) Uani 1 1 d . .
Cl2 Cl 0.77282(8) 0.16041(5) 0.32581(11) 0.0385(2) Uani 1 1 d . .
N1 N 0.37406(19) 0.32737(12) 0.4548(2) 0.0098(4) Uani 1 1 d . .
N2 N 0.20296(19) 0.39232(13) 0.2358(3) 0.0097(4) Uani 1 1 d . .
N3 N 0.5304(2) 0.43934(13) 0.3842(3) 0.0145(5) Uani 1 1 d . .
N4 N 0.5545(2) 0.49691(13) 0.3163(3) 0.0138(5) Uani 1 1 d . .
C1 C 0.4494(2) 0.31103(15) 0.5811(3) 0.0127(5) Uani 1 1 d . .
H1 H 0.5018 0.3436 0.6393 0.015 Uiso 1 1 calc R U
C2 C 0.4421(2) 0.23922(16) 0.6185(3) 0.0144(6) Uani 1 1 d . .
H2 H 0.4862 0.2162 0.7040 0.017 Uiso 1 1 calc R U
C3 C 0.3588(2) 0.20968(15) 0.5066(3) 0.0108(5) Uani 1 1 d . .
H3 H 0.3357 0.1617 0.4980 0.013 Uiso 1 1 calc R U
C4 C 0.3134(2) 0.26527(14) 0.4048(3) 0.0093(5) Uani 1 1 d . .
C5 C 0.2142(2) 0.26435(14) 0.2903(3) 0.0084(5) Uani 1 1 d . .
C6 C 0.1572(2) 0.32525(14) 0.2203(3) 0.0084(5) Uani 1 1 d . .
C7 C 0.0403(2) 0.33121(15) 0.1502(3) 0.0108(5) Uani 1 1 d . .
H7 H -0.0115 0.2934 0.1233 0.013 Uiso 1 1 calc R U
C8 C 0.0162(2) 0.40218(16) 0.1285(3) 0.0126(6) Uani 1 1 d . .
H8 H -0.0554 0.4228 0.0863 0.015 Uiso 1 1 calc R U
C9 C 0.1186(2) 0.43805(16) 0.1815(3) 0.0107(5) Uani 1 1 d . .
H9 H 0.1271 0.4878 0.1792 0.013 Uiso 1 1 calc R U
C10 C 0.1551(2) 0.19597(14) 0.2428(3) 0.0096(5) Uani 1 1 d . .
C11 C 0.1114(2) 0.15606(15) 0.3309(3) 0.0129(5) Uani 1 1 d . .
H11 H 0.1215 0.1712 0.4267 0.016 Uiso 1 1 calc R U
C12 C 0.0534(3) 0.09443(15) 0.2797(3) 0.0149(6) Uani 1 1 d . .
H12 H 0.0233 0.0678 0.3405 0.018 Uiso 1 1 calc R U
C13 C 0.0387(2) 0.07116(16) 0.1404(3) 0.0138(5) Uani 1 1 d . .
H13 H -0.0008 0.0286 0.1063 0.017 Uiso 1 1 calc R U
C14 C 0.0821(3) 0.11063(16) 0.0510(3) 0.0156(6) Uani 1 1 d . .
H14 H 0.0730 0.0950 -0.0442 0.019 Uiso 1 1 calc R U
C15 C 0.1386(2) 0.17277(15) 0.1019(3) 0.0126(5) Uani 1 1 d . .
H15 H 0.1667 0.2001 0.0401 0.015 Uiso 1 1 calc R U
C16 C 0.3672(2) 0.48391(14) 0.1641(3) 0.0103(5) Uani 1 1 d . .
C17 C 0.2857(2) 0.50005(15) 0.0331(3) 0.0139(6) Uani 1 1 d . .
H17 H 0.2172 0.4750 0.0060 0.017 Uiso 1 1 calc R U
C18 C 0.3020(3) 0.55193(16) -0.0594(3) 0.0181(6) Uani 1 1 d . .
H18 H 0.2450 0.5616 -0.1480 0.022 Uiso 1 1 calc R U
C19 C 0.4014(3) 0.58944(15) -0.0217(4) 0.0194(7) Uani 1 1 d . .
H19 H 0.4113 0.6260 -0.0827 0.023 Uiso 1 1 calc R U
C20 C 0.4861(3) 0.57363(17) 0.1049(4) 0.0176(6) Uani 1 1 d . .
H20 H 0.5549 0.5984 0.1309 0.021 Uiso 1 1 calc R U
C21 C 0.4679(2) 0.52077(15) 0.1927(3) 0.0127(5) Uani 1 1 d . .
C22 C 0.6637(2) 0.51357(17) 0.3726(3) 0.0188(6) Uani 1 1 d . .
H22 H 0.7006 0.5511 0.3424 0.023 Uiso 1 1 calc R U
C23 C 0.7114(3) 0.46657(19) 0.4812(4) 0.0225(7) Uani 1 1 d . .
H23 H 0.7870 0.4652 0.5415 0.027 Uiso 1 1 calc R U
C24 C 0.6257(3) 0.42089(18) 0.4848(4) 0.0188(6) Uani 1 1 d . .
H24 H 0.6340 0.3823 0.5494 0.023 Uiso 1 1 calc R U
C25 C 0.8288(4) 0.2382(2) 0.2786(5) 0.0374(9) Uani 1 1 d . .
H25A H 0.9108 0.2336 0.3066 0.045 Uiso 1 1 calc R U
H25B H 0.7992 0.2446 0.1727 0.045 Uiso 1 1 calc R U

loop_
_atom_site_aniso_label
_atom_site_aniso_U_11
_atom_site_aniso_U_22
_atom_site_aniso_U_33
_atom_site_aniso_U_23
_atom_site_aniso_U_13
_atom_site_aniso_U_12
Pd1 0.00644(13) 0.00504(13) 0.01226(14) -0.00111(6) 0.00382(9) -0.00132(6)
Cl1 0.0686(7) 0.0316(5) 0.0464(6) -0.0011(4) 0.0190(5) 0.0033(5)
Cl2 0.0343(5) 0.0333(5) 0.0402(5) 0.0107(4) 0.0013(4) -0.0114(4)
N1 0.0095(10) 0.0094(11) 0.0105(11) -0.0013(9) 0.0031(9) -0.0009(8)
N2 0.0108(11) 0.0043(10) 0.0165(12) 0.0012(9) 0.0080(9) 0.0009(9)
N3 0.0131(12) 0.0108(12) 0.0223(13) -0.0017(10) 0.0096(10) -0.0015(9)
N4 0.0118(11) 0.0126(12) 0.0189(12) -0.0048(10) 0.0076(10) -0.0048(9)
C1 0.0111(13) 0.0130(14) 0.0131(13) -0.0035(11) 0.0024(11) -0.0013(10)
C2 0.0148(14) 0.0150(15) 0.0129(14) 0.0023(11) 0.0037(11) 0.0027(11)
C3 0.0109(12) 0.0082(12) 0.0162(13) 0.0014(10) 0.0083(11) 0.0027(10)
C4 0.0106(12) 0.0067(12) 0.0132(13) -0.0017(10) 0.0071(10) -0.0001(10)
C5 0.0099(12) 0.0089(13) 0.0100(12) -0.0008(10) 0.0081(10) -0.0011(10)
C6 0.0079(12) 0.0095(13) 0.0099(12) -0.0017(10) 0.0057(10) -0.0019(10)
C7 0.0078(12) 0.0149(14) 0.0107(13) 0.0001(10) 0.0041(10) -0.0028(10)
C8 0.0103(13) 0.0167(14) 0.0120(14) 0.0017(11) 0.0052(11) 0.0017(10)
C9 0.0110(13) 0.0086(14) 0.0131(14) 0.0007(10) 0.0047(11) 0.0033(10)
C10 0.0074(11) 0.0072(12) 0.0145(13) -0.0010(10) 0.0041(10) -0.0010(10)
C11 0.0165(13) 0.0129(13) 0.0116(13) -0.0008(10) 0.0076(11) -0.0025(11)
C12 0.0150(14) 0.0132(14) 0.0181(15) 0.0022(11) 0.0077(12) -0.0052(10)
C13 0.0129(13) 0.0099(12) 0.0180(14) -0.0035(11) 0.0044(11) -0.0039(11)
C14 0.0191(14) 0.0153(14) 0.0146(14) -0.0042(11) 0.0082(12) -0.0024(12)
C15 0.0152(13) 0.0110(13) 0.0144(14) 0.0002(10) 0.0090(11) -0.0009(10)
C16 0.0121(12) 0.0062(12) 0.0149(13) -0.0021(10) 0.0076(10) -0.0008(10)
C17 0.0136(13) 0.0106(13) 0.0207(15) -0.0011(11) 0.0098(11) 0.0002(10)
C18 0.0211(15) 0.0148(14) 0.0220(15) 0.0017(12) 0.0121(13) 0.0035(12)
C19 0.0270(18) 0.0124(15) 0.0252(17) 0.0025(11) 0.0173(15) -0.0016(11)
C20 0.0197(15) 0.0128(13) 0.0259(17) -0.0039(12) 0.0152(13) -0.0069(12)
C21 0.0134(13) 0.0097(13) 0.0182(14) -0.0044(11) 0.0095(11) -0.0023(10)
C22 0.0125(13) 0.0204(16) 0.0254(16) -0.0116(12) 0.0088(12) -0.0095(11)
C23 0.0117(14) 0.0290(18) 0.0259(17) -0.0101(13) 0.0048(12) -0.0039(12)
C24 0.0105(14) 0.0225(16) 0.0217(16) -0.0042(12) 0.0029(12) -0.0012(11)
C25 0.049(2) 0.028(2) 0.046(2) 0.0042(17) 0.030(2) -0.0039(18)

loop_
_atom_type_symbol
_atom_type_description
_atom_type_scat_dispersion_real
_atom_type_scat_dispersion_imag
_atom_type_scat_source
C C 0.0181 0.0091 'International Tables Vol C Tables 4.2.6.8 and 6.1.1.4'
H H 0.0000 0.0000 'International Tables Vol C Tables 4.2.6.8 and 6.1.1.4'
N N 0.0311 0.0180 'International Tables Vol C Tables 4.2.6.8 and 6.1.1.4'
Cl Cl 0.3639 0.7018 'International Tables Vol C Tables 4.2.6.8 and 6.1.1.4'
Pd Pd 0.1215 3.9337 'International Tables Vol C Tables 4.2.6.8 and 6.1.1.4'

loop_
_geom_angle_atom_site_label_1
_geom_angle_atom_site_label_2
_geom_angle_atom_site_label_3
_geom_angle
C16 Pd1 N2 95.50(10)
C16 Pd1 N3 80.32(11)
N2 Pd1 N3 175.11(10)
C16 Pd1 N1 173.51(10)
N2 Pd1 N1 85.80(9)
N3 Pd1 N1 98.64(10)
C1 N1 C4 106.1(2)
C1 N1 Pd1 131.02(19)
C4 N1 Pd1 120.23(18)
C9 N2 C6 107.2(2)
C9 N2 Pd1 128.9(2)
C6 N2 Pd1 123.67(18)
C24 N3 N4 106.1(2)
C24 N3 Pd1 139.9(2)
N4 N3 Pd1 113.94(19)
C22 N4 N3 110.5(3)
C22 N4 C21 132.9(3)
N3 N4 C21 115.9(2)
N1 C1 C2 112.1(3)
N1 C1 H1 124.0
C2 C1 H1 124.0
C3 C2 C1 106.4(3)
C3 C2 H2 126.8
C1 C2 H2 126.8
C2 C3 C4 106.7(2)
C2 C3 H3 126.6
C4 C3 H3 126.6
C5 C4 N1 122.9(2)
C5 C4 C3 127.4(3)
N1 C4 C3 108.7(2)
C4 C5 C6 124.6(2)
C4 C5 C10 119.6(2)
C6 C5 C10 115.5(2)
N2 C6 C5 124.4(2)
N2 C6 C7 108.3(2)
C5 C6 C7 126.0(2)
C8 C7 C6 107.2(2)
C8 C7 H7 126.4
C6 C7 H7 126.4
C7 C8 C9 106.3(3)
C7 C8 H8 126.8
C9 C8 H8 126.8
N2 C9 C8 110.9(3)
N2 C9 H9 124.6
C8 C9 H9 124.6
C11 C10 C15 118.7(2)
C11 C10 C5 122.6(2)
C15 C10 C5 118.6(2)
C12 C11 C10 120.3(3)
C12 C11 H11 119.8
C10 C11 H11 119.8
C11 C12 C13 120.7(3)
C11 C12 H12 119.7
C13 C12 H12 119.7
C12 C13 C14 119.6(3)
C12 C13 H13 120.2
C14 C13 H13 120.2
C15 C14 C13 119.5(3)
C15 C14 H14 120.2
C13 C14 H14 120.2
C14 C15 C10 121.1(3)
C14 C15 H15 119.4
C10 C15 H15 119.4
C17 C16 C21 115.4(3)
C17 C16 Pd1 130.2(2)
C21 C16 Pd1 114.3(2)
C16 C17 C18 122.0(3)
C16 C17 H17 119.0
C18 C17 H17 119.0
C19 C18 C17 119.9(3)
C19 C18 H18 120.0
C17 C18 H18 120.0
C20 C19 C18 120.1(3)
C20 C19 H19 120.0
C18 C19 H19 120.0
C19 C20 C21 118.4(3)
C19 C20 H20 120.8
C21 C20 H20 120.8
C20 C21 C16 124.0(3)
C20 C21 N4 121.4(3)
C16 C21 N4 114.5(2)
N4 C22 C23 107.6(3)
N4 C22 H22 126.2
C23 C22 H22 126.2
C22 C23 C24 105.7(3)
C22 C23 H23 127.2
C24 C23 H23 127.2
N3 C24 C23 110.1(3)
N3 C24 H24 124.9
C23 C24 H24 124.9
Cl1 C25 Cl2 111.7(2)
Cl1 C25 H25A 109.3
Cl2 C25 H25A 109.3
Cl1 C25 H25B 109.3
Cl2 C25 H25B 109.3
H25A C25 H25B 107.9

loop_
_geom_bond_atom_site_label_1
_geom_bond_atom_site_label_2
_geom_bond_distance
Pd1 C16 2.002(3)
Pd1 N2 2.005(2)
Pd1 N3 2.028(2)
Pd1 N1 2.099(2)
Cl1 C25 1.750(4)
Cl2 C25 1.761(4)
N1 C1 1.332(4)
N1 C4 1.404(3)
N2 C9 1.345(4)
N2 C6 1.384(4)
N3 C24 1.335(4)
N3 N4 1.363(4)
N4 C22 1.352(4)
N4 C21 1.421(4)
C1 C2 1.419(4)
C1 H1 0.9500
C2 C3 1.371(4)
C2 H2 0.9500
C3 C4 1.437(4)
C3 H3 0.9500
C4 C5 1.388(4)
C5 C6 1.415(4)
C5 C10 1.493(4)
C6 C7 1.423(4)
C7 C8 1.380(4)
C7 H7 0.9500
C8 C9 1.408(4)
C8 H8 0.9500
C9 H9 0.9500
C10 C11 1.391(4)
C10 C15 1.400(4)
C11 C12 1.384(4)
C11 H11 0.9500
C12 C13 1.389(4)
C12 H12 0.9500
C13 C14 1.395(4)
C13 H13 0.9500
C14 C15 1.384(4)
C14 H14 0.9500
C15 H15 0.9500
C16 C17 1.396(4)
C16 C21 1.402(4)
C17 C18 1.397(4)
C17 H17 0.9500
C18 C19 1.389(5)
C18 H18 0.9500
C19 C20 1.385(5)
C19 H19 0.9500
C20 C21 1.388(4)
C20 H20 0.9500
C22 C23 1.368(5)
C22 H22 0.9500
C23 C24 1.400(5)
C23 H23 0.9500
C24 H24 0.9500
C25 H25A 0.9900
C25 H25B 0.9900

loop_
_geom_torsion_atom_site_label_1
_geom_torsion_atom_site_label_2
_geom_torsion_atom_site_label_3
_geom_torsion_atom_site_label_4
_geom_torsion
C24 N3 N4 C22 0.8(3)
Pd1 N3 N4 C22 178.09(19)
C24 N3 N4 C21 172.7(2)
Pd1 N3 N4 C21 -10.0(3)
C4 N1 C1 C2 0.3(3)
Pd1 N1 C1 C2 -160.6(2)
N1 C1 C2 C3 1.3(3)
C1 C2 C3 C4 -2.3(3)
C1 N1 C4 C5 167.3(3)
Pd1 N1 C4 C5 -29.3(3)
C1 N1 C4 C3 -1.7(3)
Pd1 N1 C4 C3 161.63(17)
C2 C3 C4 C5 -165.9(3)
C2 C3 C4 N1 2.6(3)
N1 C4 C5 C6 -6.5(4)
C3 C4 C5 C6 160.4(3)
N1 C4 C5 C10 179.5(2)
C3 C4 C5 C10 -13.6(4)
C9 N2 C6 C5 -166.2(2)
Pd1 N2 C6 C5 18.0(4)
C9 N2 C6 C7 1.5(3)
Pd1 N2 C6 C7 -174.39(18)
C4 C5 C6 N2 14.0(4)
C10 C5 C6 N2 -171.8(2)
C4 C5 C6 C7 -151.5(3)
C10 C5 C6 C7 22.7(4)
N2 C6 C7 C8 -2.0(3)
C5 C6 C7 C8 165.4(3)
C6 C7 C8 C9 1.7(3)
C6 N2 C9 C8 -0.4(3)
Pd1 N2 C9 C8 175.18(19)
C7 C8 C9 N2 -0.9(3)
C4 C5 C10 C11 63.9(4)
C6 C5 C10 C11 -110.7(3)
C4 C5 C10 C15 -119.1(3)
C6 C5 C10 C15 66.4(3)
C15 C10 C11 C12 0.4(4)
C5 C10 C11 C12 177.4(3)
C10 C11 C12 C13 0.5(5)
C11 C12 C13 C14 -0.5(5)
C12 C13 C14 C15 -0.5(5)
C13 C14 C15 C10 1.4(4)
C11 C10 C15 C14 -1.3(4)
C5 C10 C15 C14 -178.5(3)
C21 C16 C17 C18 -3.0(4)
Pd1 C16 C17 C18 -178.3(2)
C16 C17 C18 C19 -0.3(4)
C17 C18 C19 C20 2.5(5)
C18 C19 C20 C21 -1.1(5)
C19 C20 C21 C16 -2.5(4)
C19 C20 C21 N4 173.6(3)
C17 C16 C21 C20 4.5(4)
Pd1 C16 C21 C20 -179.4(2)
C17 C16 C21 N4 -171.9(2)
Pd1 C16 C21 N4 4.2(3)
C22 N4 C21 C20 -3.0(5)
N3 N4 C21 C20 -172.6(3)
C22 N4 C21 C16 173.5(3)
N3 N4 C21 C16 3.9(3)
N3 N4 C22 C23 -1.0(3)
C21 N4 C22 C23 -171.0(3)
N4 C22 C23 C24 0.8(4)
N4 N3 C24 C23 -0.3(3)
Pd1 N3 C24 C23 -176.4(2)
C22 C23 C24 N3 -0.4(4)
